data_7207126
loop_
_publ_author_name
'Wang, Ya-Li'
'Zhou, Na'
'Ma, Yue'
'Qin, Zi-Xuan'
'Wang, Qing-Lun'
'Li, Li-Cun'
'Cheng, Peng'
'Liao, Dai-Zheng'

_publ_section_title
;
 Linear chain and mononuclear tri-spin compounds based on the
 lanthanide-nitronyl nitroxide radicals: structural design and magnetic
 properties
;
_journal_issue 1
_journal_name_full CrystEngComm
_journal_page_first 235
_journal_paper_doi 10.1039/c1ce06016c
_journal_volume 14
_journal_year 2012
_chemical_formula_sum 'C55 H49 F18 N4 O12 Pr'
_chemical_formula_weight 1440.89
_chemical_name_systematic
;
?
;
_space_group_IT_number 2
_symmetry_cell_setting triclinic
_symmetry_space_group_name_Hall '-P 1'
_symmetry_space_group_name_H-M 'P -1'
_atom_sites_solution_hydrogens geom
_atom_sites_solution_primary direct
_atom_sites_solution_secondary difmap
_audit_creation_method SHELXL-97
_cell_angle_alpha 69.13(3)
_cell_angle_beta 73.10(3)
_cell_angle_gamma 89.59(3)
_cell_formula_units_Z 2
_cell_length_a 12.421(3)
_cell_length_b 15.856(3)
_cell_length_c 18.210(4)
_cell_measurement_reflns_used 27437
_cell_measurement_temperature 293(2)
_cell_measurement_theta_max 27.68
_cell_measurement_theta_min 3.06
_cell_volume 3187.7(15)
_computing_cell_refinement 'Bruker XSCANS'
_computing_data_collection 'Bruker XSCANS'
_computing_data_reduction 'Bruker SHELXTL'
_computing_molecular_graphics 'Bruker SHELXTL'
_computing_publication_material 'Bruker SHELXTL'
_computing_structure_refinement 'SHELXL-97 (Sheldrick, 1997)'
_computing_structure_solution 'SHELXS-97 (Sheldrick, 1990)'
_diffrn_ambient_temperature 293(2)
_diffrn_measured_fraction_theta_full 0.997
_diffrn_measured_fraction_theta_max 0.997
_diffrn_measurement_device_type 'Bruker P4'
_diffrn_measurement_method '\w scans'
_diffrn_radiation_monochromator graphite
_diffrn_radiation_source 'fine-focus sealed tube'
_diffrn_radiation_type MoK\a
_diffrn_radiation_wavelength 0.71073
_diffrn_reflns_av_R_equivalents 0.0549
_diffrn_reflns_av_sigmaI/netI 0.0702
_diffrn_reflns_limit_h_max 14
_diffrn_reflns_limit_h_min -14
_diffrn_reflns_limit_k_max 18
_diffrn_reflns_limit_k_min -18
_diffrn_reflns_limit_l_max 21
_diffrn_reflns_limit_l_min -21
_diffrn_reflns_number 26632
_diffrn_reflns_theta_full 25.01
_diffrn_reflns_theta_max 25.01
_diffrn_reflns_theta_min 3.05
_exptl_absorpt_coefficient_mu 0.876
_exptl_absorpt_correction_T_max 0.8583
_exptl_absorpt_correction_T_min 0.8043
_exptl_absorpt_correction_type multi-scan
_exptl_absorpt_process_details crystalclear
_exptl_crystal_colour colorless
_exptl_crystal_density_diffrn 1.501
_exptl_crystal_density_method none
_exptl_crystal_description block
_exptl_crystal_F_000 1448
_exptl_crystal_size_max 0.26
_exptl_crystal_size_mid 0.20
_exptl_crystal_size_min 0.18
_refine_diff_density_max 3.008
_refine_diff_density_min -0.626
_refine_diff_density_rms 0.141
_refine_ls_extinction_method none
_refine_ls_goodness_of_fit_ref 1.102
_refine_ls_hydrogen_treatment constr
_refine_ls_matrix_type full
_refine_ls_number_parameters 879
_refine_ls_number_reflns 11197
_refine_ls_number_restraints 300
_refine_ls_restrained_S_all 1.138
_refine_ls_R_factor_all 0.1007
_refine_ls_R_factor_gt 0.0796
_refine_ls_shift/su_max 0.021
_refine_ls_shift/su_mean 0.001
_refine_ls_structure_factor_coef Fsqd
_refine_ls_weighting_details 'calc w=1/[\s^2^(Fo^2^)+(0.1380P)^2^+7.1469P] where P=(Fo^2^+2Fc^2^)/3'
_refine_ls_weighting_scheme calc
_refine_ls_wR_factor_gt 0.2258
_refine_ls_wR_factor_ref 0.2400
_reflns_number_gt 9006
_reflns_number_total 11197
_reflns_threshold_expression >2sigma(I)
_cod_data_source_file c1ce06016c.txt
_cod_data_source_block c090310a
_cod_original_cell_volume 3187.7(12)
_cod_original_sg_symbol_H-M P-1
_cod_database_code 7207126

loop_
_symmetry_equiv_pos_as_xyz
'x, y, z'
'-x, -y, -z'

loop_
_atom_site_label
_atom_site_type_symbol
_atom_site_fract_x
_atom_site_fract_y
_atom_site_fract_z
_atom_site_U_iso_or_equiv
_atom_site_adp_type
_atom_site_occupancy
_atom_site_symmetry_multiplicity
_atom_site_calc_flag
_atom_site_refinement_flags
_atom_site_disorder_assembly
_atom_site_disorder_group
C1 C 0.4593(8) 0.8330(7) 0.2897(7) 0.060(2) Uani 1 1 d U . .
C2 C 0.1979(9) 1.0435(7) 0.1801(7) 0.062(3) Uani 1 1 d U . .
C3 C -0.0041(8) 0.8535(7) -0.0021(5) 0.085(3) Uani 1 1 d DU . .
C4 C 0.4082(8) 0.9218(7) -0.0645(6) 0.089(4) Uani 1 1 d DU . .
C5 C 0.1546(8) 0.4594(7) 0.4338(6) 0.095(4) Uani 1 1 d DU . .
C6 C -0.1073(12) 0.4940(9) 0.2638(10) 0.090(4) Uani 1 1 d U . .
C7 C 0.3582(7) 0.8454(6) 0.2570(5) 0.0457(19) Uani 1 1 d . . .
C8 C 0.3216(7) 0.9303(6) 0.2347(6) 0.052(2) Uani 1 1 d . . .
H8 H 0.3581 0.9770 0.2413 0.062 Uiso 1 1 calc R . .
C9 C 0.2318(7) 0.9478(6) 0.2029(5) 0.046(2) Uani 1 1 d . . .
C10 C 0.0974(9) 0.8404(7) 0.0315(6) 0.063(3) Uani 1 1 d . A .
C11 C 0.2028(10) 0.8801(8) -0.0217(6) 0.076(3) Uani 1 1 d . . .
H11 H 0.2094 0.9156 -0.0762 0.091 Uiso 1 1 calc R A .
C12 C 0.2992(8) 0.8696(7) 0.0022(6) 0.063(3) Uani 1 1 d . A .
C13 C 0.1144(8) 0.5200(7) 0.3635(6) 0.061(3) Uani 1 1 d . C .
C14 C 0.0325(10) 0.4838(7) 0.3453(7) 0.074(3) Uani 1 1 d . . .
H14 H 0.0008 0.4243 0.3772 0.089 Uiso 1 1 calc R C .
C15 C -0.0053(8) 0.5342(7) 0.2794(7) 0.062(3) Uani 1 1 d . C .
C16 C -0.1365(14) 0.8476(13) 0.2267(9) 0.120(5) Uani 1 1 d U . .
H16A H -0.0806 0.8993 0.2032 0.179 Uiso 1 1 calc R . .
H16B H -0.2036 0.8655 0.2117 0.179 Uiso 1 1 calc R . .
H16C H -0.1073 0.8015 0.2061 0.179 Uiso 1 1 calc R . .
C17 C -0.1657(8) 0.8101(8) 0.3217(7) 0.063(2) Uani 1 1 d U . .
C18 C -0.2352(12) 0.7183(10) 0.3656(11) 0.119(5) Uani 1 1 d U . .
H18A H -0.1895 0.6725 0.3546 0.179 Uiso 1 1 calc R . .
H18B H -0.2993 0.7192 0.3460 0.179 Uiso 1 1 calc R . .
H18C H -0.2610 0.7051 0.4240 0.179 Uiso 1 1 calc R . .
C19 C -0.3195(12) 0.8544(12) 0.4255(10) 0.119(5) Uani 1 1 d U . .
H19A H -0.3185 0.7952 0.4649 0.179 Uiso 1 1 calc R . .
H19B H -0.3808 0.8534 0.4036 0.179 Uiso 1 1 calc R . .
H19C H -0.3295 0.8976 0.4522 0.179 Uiso 1 1 calc R . .
C20 C -0.2136(8) 0.8799(8) 0.3591(7) 0.069(2) Uani 1 1 d U . .
C21 C -0.2209(15) 0.9720(11) 0.2941(11) 0.122(5) Uani 1 1 d U . .
H21A H -0.2193 1.0189 0.3157 0.183 Uiso 1 1 calc R . .
H21B H -0.2902 0.9698 0.2811 0.183 Uiso 1 1 calc R . .
H21C H -0.1578 0.9846 0.2450 0.183 Uiso 1 1 calc R . .
C22 C -0.0346(7) 0.8478(6) 0.3804(6) 0.049(2) Uani 1 1 d . . .
C23 C 0.0599(7) 0.8481(6) 0.4110(5) 0.047(2) Uani 1 1 d . . .
C24 C 0.1136(7) 0.7704(6) 0.4361(6) 0.051(2) Uani 1 1 d . . .
H24 H 0.0924 0.7185 0.4288 0.061 Uiso 1 1 calc R . .
C25 C 0.1981(8) 0.7694(7) 0.4717(6) 0.056(2) Uani 1 1 d . . .
H25 H 0.2320 0.7167 0.4903 0.067 Uiso 1 1 calc R . .
C26 C 0.2320(8) 0.8496(7) 0.4791(6) 0.056(2) Uani 1 1 d . . .
C27 C 0.1835(8) 0.9259(7) 0.4524(7) 0.060(2) Uani 1 1 d . . .
H27 H 0.2088 0.9786 0.4566 0.072 Uiso 1 1 calc R . .
C28 C 0.0968(8) 0.9275(7) 0.4190(6) 0.059(2) Uani 1 1 d . . .
H28 H 0.0630 0.9805 0.4018 0.071 Uiso 1 1 calc R . .
C29 C 0.3522(10) 0.7759(8) 0.5587(8) 0.076(3) Uani 1 1 d . . .
H29A H 0.3953 0.7478 0.5217 0.092 Uiso 1 1 calc R . .
H29B H 0.2882 0.7331 0.5985 0.092 Uiso 1 1 calc R . .
C30 C 0.4256(6) 0.8000(6) 0.6026(5) 0.063(3) Uani 1 1 d G . .
C31 C 0.4764(7) 0.7314(4) 0.6486(6) 0.100(4) Uani 1 1 d G . .
H31 H 0.4634 0.6720 0.6527 0.120 Uiso 1 1 calc R . .
C32 C 0.5467(7) 0.7516(6) 0.6885(5) 0.099(4) Uani 1 1 d G . .
H32 H 0.5808 0.7057 0.7193 0.119 Uiso 1 1 calc R . .
C33 C 0.5662(7) 0.8405(7) 0.6825(6) 0.094(4) Uani 1 1 d G . .
H33 H 0.6132 0.8540 0.7092 0.112 Uiso 1 1 calc R . .
C34 C 0.5153(9) 0.9091(5) 0.6365(7) 0.146(8) Uani 1 1 d G . .
H34 H 0.5283 0.9685 0.6324 0.175 Uiso 1 1 calc R . .
C35 C 0.4450(8) 0.8889(5) 0.5966(6) 0.101(5) Uani 1 1 d G . .
H35 H 0.4110 0.9348 0.5658 0.122 Uiso 1 1 calc R . .
C36 C 0.5000(11) 0.6372(10) 0.2073(9) 0.092(4) Uani 1 1 d . . .
H36A H 0.4998 0.7016 0.1817 0.138 Uiso 1 1 calc R . .
H36B H 0.5687 0.6246 0.2212 0.138 Uiso 1 1 calc R . .
H36C H 0.4363 0.6137 0.2565 0.138 Uiso 1 1 calc R . .
C37 C 0.4922(9) 0.5926(7) 0.1483(7) 0.064(3) Uani 1 1 d . . .
C38 C 0.4662(12) 0.4892(8) 0.1933(8) 0.092(4) Uani 1 1 d . . .
H38A H 0.3979 0.4755 0.2390 0.138 Uiso 1 1 calc R . .
H38B H 0.5278 0.4652 0.2134 0.138 Uiso 1 1 calc R . .
H38C H 0.4568 0.4621 0.1557 0.138 Uiso 1 1 calc R . .
C39 C 0.6407(12) 0.7169(9) 0.0360(10) 0.100(4) Uani 1 1 d . . .
H39A H 0.6765 0.7391 -0.0227 0.150 Uiso 1 1 calc R . .
H39B H 0.6958 0.7192 0.0630 0.150 Uiso 1 1 calc R . .
H39C H 0.5822 0.7540 0.0490 0.150 Uiso 1 1 calc R . .
C40 C 0.5896(9) 0.6203(7) 0.0653(7) 0.069(3) Uani 1 1 d . . .
C41 C 0.6819(11) 0.5594(10) 0.0625(9) 0.099(4) Uani 1 1 d . . .
H41A H 0.6508 0.4995 0.0728 0.148 Uiso 1 1 calc R . .
H41B H 0.7165 0.5567 0.1039 0.148 Uiso 1 1 calc R . .
H41C H 0.7378 0.5827 0.0090 0.148 Uiso 1 1 calc R . .
C42 C 0.4128(8) 0.6293(7) 0.0398(6) 0.058(2) Uani 1 1 d . . .
C43 C 0.3302(9) 0.6460(7) -0.0049(6) 0.061(2) Uani 1 1 d . . .
C44 C 0.2172(9) 0.6105(7) 0.0343(7) 0.066(3) Uani 1 1 d . . .
H44 H 0.1931 0.5760 0.0907 0.080 Uiso 1 1 calc R . .
C45 C 0.1406(9) 0.6261(8) -0.0098(7) 0.069(3) Uani 1 1 d . . .
H45 H 0.0657 0.6009 0.0167 0.083 Uiso 1 1 calc R . .
C46 C 0.1748(11) 0.6784(8) -0.0921(7) 0.074(3) Uani 1 1 d . . .
C47 C 0.2865(11) 0.7121(8) -0.1316(7) 0.081(3) Uani 1 1 d . . .
H47 H 0.3099 0.7458 -0.1881 0.097 Uiso 1 1 calc R . .
C48 C 0.3635(11) 0.6971(8) -0.0897(7) 0.078(3) Uani 1 1 d . . .
H48 H 0.4387 0.7210 -0.1176 0.093 Uiso 1 1 calc R . .
C49 C 0.1136(12) 0.7430(11) -0.2064(10) 0.106(5) Uani 1 1 d . . .
H49A H 0.1768 0.7240 -0.2405 0.127 Uiso 1 1 calc R . .
H49B H 0.1355 0.8038 -0.2112 0.127 Uiso 1 1 calc R . .
C50 C 0.0114(9) 0.7447(8) -0.2381(7) 0.092(4) Uani 1 1 d G . .
C51 C -0.0854(11) 0.6837(8) -0.1928(6) 0.131(7) Uani 1 1 d G . .
H51 H -0.0937 0.6449 -0.1390 0.157 Uiso 1 1 calc R . .
C52 C -0.1700(8) 0.6809(9) -0.2282(9) 0.164(9) Uani 1 1 d G . .
H52 H -0.2348 0.6401 -0.1979 0.197 Uiso 1 1 calc R . .
C53 C -0.1577(9) 0.7390(11) -0.3087(9) 0.135(7) Uani 1 1 d G . .
H53 H -0.2142 0.7371 -0.3323 0.163 Uiso 1 1 calc R . .
C54 C -0.0609(12) 0.7999(8) -0.3539(6) 0.122(6) Uani 1 1 d G . .
H54 H -0.0526 0.8388 -0.4078 0.146 Uiso 1 1 calc R . .
C55 C 0.0237(9) 0.8028(7) -0.3186(7) 0.114(5) Uani 1 1 d G . .
H55 H 0.0885 0.8435 -0.3489 0.137 Uiso 1 1 calc R . .
F1 F 0.4513(6) 0.7544(5) 0.3497(5) 0.093(2) Uani 1 1 d U . .
F2 F 0.4782(6) 0.8956(5) 0.3179(5) 0.104(2) Uani 1 1 d U . .
F3 F 0.5540(5) 0.8351(5) 0.2300(5) 0.094(2) Uani 1 1 d U . .
F4 F 0.2559(7) 1.1000(5) 0.1963(6) 0.109(2) Uani 1 1 d U . .
F5 F 0.2146(7) 1.0807(5) 0.0981(5) 0.104(2) Uani 1 1 d U . .
F6 F 0.0898(6) 1.0457(5) 0.2163(5) 0.093(2) Uani 1 1 d U . .
F7 F -0.0669(12) 0.9103(10) 0.0228(9) 0.113(5) Uani 0.67(2) 1 d PDU A 1
F8 F 0.0253(10) 0.8808(12) -0.0834(5) 0.114(5) Uani 0.67(2) 1 d PDU A 1
F9 F -0.0692(10) 0.7751(7) 0.0254(9) 0.110(5) Uani 0.67(2) 1 d PDU A 1
F7' F 0.0134(19) 0.9348(13) -0.0654(14) 0.100(9) Uani 0.33(2) 1 d PDU A 2
F8' F -0.029(2) 0.7927(16) -0.0302(19) 0.115(11) Uani 0.33(2) 1 d PDU A 2
F9' F -0.1003(15) 0.858(2) 0.0529(11) 0.098(9) Uani 0.33(2) 1 d PDU A 2
F10 F 0.4010(12) 0.9519(14) -0.1413(6) 0.100(5) Uani 0.61(3) 1 d PDU B 3
F11 F 0.4357(17) 0.9934(12) -0.0507(12) 0.134(7) Uani 0.61(3) 1 d PDU B 3
F12 F 0.4925(12) 0.8701(11) -0.0656(11) 0.114(6) Uani 0.61(3) 1 d PDU B 3
F10' F 0.4994(14) 0.9062(19) -0.0388(14) 0.097(8) Uani 0.39(3) 1 d PDU B 4
F11' F 0.400(2) 1.0105(9) -0.0816(18) 0.111(9) Uani 0.39(3) 1 d PDU B 4
F12' F 0.433(2) 0.911(2) -0.1361(11) 0.111(9) Uani 0.39(3) 1 d PDU B 4
F13 F 0.1452(16) 0.4953(11) 0.4900(9) 0.149(6) Uani 0.70(2) 1 d PDU C 5
F14 F 0.2629(8) 0.4466(9) 0.4071(7) 0.110(5) Uani 0.70(2) 1 d PDU C 5
F15 F 0.0989(12) 0.3766(8) 0.4705(11) 0.140(6) Uani 0.70(2) 1 d PDU C 5
F13' F 0.0680(14) 0.4141(17) 0.5013(10) 0.074(8) Uani 0.30(2) 1 d PDU C 6
F14' F 0.216(3) 0.398(2) 0.414(2) 0.160(17) Uani 0.30(2) 1 d PDU C 6
F15' F 0.216(2) 0.5032(14) 0.4612(15) 0.095(10) Uani 0.30(2) 1 d PDU C 6
F16 F -0.1433(8) 0.4089(6) 0.3157(7) 0.144(4) Uani 1 1 d U . .
F17 F -0.1910(8) 0.5424(7) 0.2710(8) 0.142(3) Uani 1 1 d U . .
F18 F -0.0824(9) 0.4921(7) 0.1895(7) 0.135(3) Uani 1 1 d U . .
N1 N 0.3935(7) 0.6228(5) 0.1169(5) 0.0550(19) Uani 1 1 d . . .
N2 N 0.5234(7) 0.6184(6) 0.0099(5) 0.069(2) Uani 1 1 d . . .
N3 N -0.0540(6) 0.7996(5) 0.3388(4) 0.0467(17) Uani 1 1 d . . .
N4 N -0.1253(7) 0.8959(6) 0.3931(6) 0.067(2) Uani 1 1 d . . .
O1 O 0.0118(5) 0.7437(4) 0.3147(4) 0.0511(14) Uani 1 1 d . . .
O2 O -0.1382(8) 0.9477(7) 0.4352(7) 0.111(4) Uani 1 1 d . . .
O3 O 0.2969(5) 0.6269(5) 0.1681(4) 0.0610(17) Uani 1 1 d . . .
O4 O 0.5694(7) 0.6155(7) -0.0615(5) 0.101(3) Uani 1 1 d . . .
O5 O 0.3139(7) 0.8550(5) 0.5136(5) 0.079(2) Uani 1 1 d . . .
O6 O 0.0908(9) 0.6872(7) -0.1283(6) 0.101(3) Uani 1 1 d . . .
O7 O 0.1724(5) 0.8942(4) 0.1920(4) 0.0535(15) Uani 1 1 d . . .
O8 O 0.3190(5) 0.7749(4) 0.2533(4) 0.0521(15) Uani 1 1 d . . .
O9 O 0.1631(5) 0.6002(4) 0.3313(4) 0.0572(16) Uani 1 1 d . . .
O10 O 0.0311(5) 0.6122(4) 0.2279(4) 0.0613(17) Uani 1 1 d . . .
O11 O 0.0728(5) 0.7902(5) 0.1048(4) 0.0581(16) Uani 1 1 d . . .
O12 O 0.3084(5) 0.8213(4) 0.0693(4) 0.0601(16) Uani 1 1 d . . .
Pr1 Pr 0.17258(4) 0.73265(3) 0.20653(3) 0.03925(19) Uani 1 1 d . A .

loop_
_atom_site_aniso_label
_atom_site_aniso_U_11
_atom_site_aniso_U_22
_atom_site_aniso_U_33
_atom_site_aniso_U_23
_atom_site_aniso_U_13
_atom_site_aniso_U_12
C1 0.052(5) 0.065(5) 0.075(6) -0.031(5) -0.030(4) 0.005(4)
C2 0.058(5) 0.057(5) 0.075(6) -0.020(5) -0.030(5) 0.007(4)
C3 0.090(7) 0.101(8) 0.068(6) -0.024(6) -0.038(5) 0.022(6)
C4 0.089(7) 0.087(7) 0.085(7) -0.026(6) -0.025(6) 0.004(6)
C5 0.098(8) 0.078(7) 0.087(7) -0.010(6) -0.023(6) 0.002(6)
C6 0.079(7) 0.078(7) 0.110(8) -0.034(6) -0.025(6) -0.009(6)
C7 0.042(4) 0.050(5) 0.048(5) -0.020(4) -0.016(4) 0.002(4)
C8 0.046(5) 0.049(5) 0.066(6) -0.025(4) -0.019(4) 0.001(4)
C9 0.036(4) 0.040(4) 0.052(5) -0.010(4) -0.009(4) 0.003(4)
C10 0.062(6) 0.074(7) 0.053(6) -0.016(5) -0.029(5) 0.006(5)
C11 0.089(8) 0.079(7) 0.045(6) -0.002(5) -0.027(6) 0.006(6)
C12 0.059(6) 0.054(6) 0.057(6) -0.005(5) -0.010(5) -0.006(5)
C13 0.054(6) 0.058(6) 0.053(6) -0.008(5) -0.006(4) 0.006(5)
C14 0.072(7) 0.053(6) 0.078(8) -0.007(5) -0.017(6) -0.012(5)
C15 0.050(5) 0.058(6) 0.075(7) -0.028(6) -0.009(5) -0.001(5)
C16 0.119(8) 0.156(9) 0.097(7) -0.054(6) -0.046(6) 0.049(7)
C17 0.054(4) 0.082(5) 0.073(5) -0.044(4) -0.032(4) 0.021(4)
C18 0.089(7) 0.106(8) 0.158(9) -0.042(7) -0.041(7) 0.001(6)
C19 0.091(7) 0.147(9) 0.118(8) -0.062(7) -0.015(6) 0.003(7)
C20 0.051(4) 0.088(5) 0.078(5) -0.039(4) -0.027(4) 0.019(4)
C21 0.128(8) 0.110(8) 0.130(8) -0.036(7) -0.056(7) 0.018(7)
C22 0.040(4) 0.063(6) 0.051(5) -0.032(4) -0.012(4) 0.007(4)
C23 0.043(5) 0.059(5) 0.048(5) -0.029(4) -0.017(4) 0.006(4)
C24 0.051(5) 0.047(5) 0.054(5) -0.020(4) -0.013(4) -0.002(4)
C25 0.059(6) 0.057(6) 0.063(6) -0.023(5) -0.034(5) 0.011(4)
C26 0.053(5) 0.067(6) 0.054(6) -0.025(5) -0.025(4) -0.003(5)
C27 0.064(6) 0.059(6) 0.076(7) -0.038(5) -0.032(5) 0.004(5)
C28 0.069(6) 0.062(6) 0.061(6) -0.030(5) -0.032(5) 0.012(5)
C29 0.081(8) 0.073(7) 0.085(8) -0.031(6) -0.038(7) 0.001(6)
C30 0.043(5) 0.091(8) 0.059(6) -0.031(6) -0.017(4) 0.006(5)
C31 0.095(9) 0.092(9) 0.104(10) -0.009(8) -0.053(8) -0.016(8)
C32 0.093(9) 0.095(10) 0.103(10) -0.006(8) -0.059(8) 0.007(8)
C33 0.078(8) 0.131(12) 0.100(10) -0.053(9) -0.055(8) 0.015(8)
C34 0.177(17) 0.125(13) 0.24(2) -0.135(16) -0.139(18) 0.068(13)
C35 0.103(10) 0.111(11) 0.137(13) -0.069(10) -0.076(10) 0.056(9)
C36 0.090(9) 0.114(11) 0.107(10) -0.072(9) -0.043(8) 0.039(8)
C37 0.068(6) 0.070(7) 0.064(6) -0.031(5) -0.027(5) 0.024(5)
C38 0.106(10) 0.082(8) 0.075(8) -0.019(7) -0.022(7) 0.033(7)
C39 0.090(9) 0.085(9) 0.121(12) -0.031(8) -0.035(8) -0.008(7)
C40 0.061(6) 0.066(7) 0.080(7) -0.036(6) -0.013(5) 0.013(5)
C41 0.086(9) 0.104(10) 0.102(10) -0.050(8) -0.009(7) 0.038(8)
C42 0.061(6) 0.056(6) 0.053(6) -0.025(5) -0.007(5) -0.003(5)
C43 0.071(7) 0.058(6) 0.051(6) -0.025(5) -0.011(5) 0.002(5)
C44 0.071(7) 0.070(7) 0.058(6) -0.031(5) -0.010(5) 0.007(5)
C45 0.065(7) 0.075(7) 0.064(7) -0.030(6) -0.011(5) 0.001(5)
C46 0.095(9) 0.082(8) 0.063(7) -0.036(6) -0.038(7) 0.016(7)
C47 0.095(9) 0.083(8) 0.054(6) -0.020(6) -0.016(6) -0.009(7)
C48 0.079(8) 0.087(8) 0.063(7) -0.032(6) -0.010(6) -0.011(6)
C49 0.100(10) 0.123(12) 0.097(11) -0.046(10) -0.026(9) -0.015(9)
C50 0.105(10) 0.112(11) 0.094(10) -0.063(9) -0.050(9) 0.043(9)
C51 0.107(12) 0.159(17) 0.085(11) -0.004(11) -0.021(10) 0.035(12)
C52 0.076(11) 0.22(3) 0.16(2) -0.054(19) -0.013(12) -0.002(13)
C53 0.084(11) 0.22(2) 0.150(17) -0.096(17) -0.064(12) 0.042(13)
C54 0.126(14) 0.159(16) 0.090(11) -0.051(11) -0.041(11) 0.059(13)
C55 0.112(12) 0.140(14) 0.108(13) -0.065(11) -0.034(10) 0.030(10)
F1 0.088(4) 0.092(4) 0.099(5) -0.010(4) -0.061(4) 0.012(3)
F2 0.104(5) 0.111(5) 0.155(6) -0.080(5) -0.087(5) 0.027(4)
F3 0.052(3) 0.117(5) 0.110(5) -0.034(4) -0.032(3) 0.013(3)
F4 0.126(5) 0.061(4) 0.166(7) -0.046(4) -0.077(5) 0.020(4)
F5 0.117(5) 0.076(4) 0.095(5) -0.003(4) -0.035(4) 0.017(4)
F6 0.083(4) 0.080(4) 0.112(5) -0.034(4) -0.028(4) 0.030(3)
F7 0.102(8) 0.125(9) 0.125(9) -0.040(7) -0.062(6) 0.042(7)
F8 0.121(8) 0.162(10) 0.074(6) -0.035(6) -0.062(6) 0.020(7)
F9 0.089(7) 0.137(9) 0.112(9) -0.028(6) -0.063(6) 0.001(6)
F7' 0.099(12) 0.106(13) 0.097(12) -0.021(8) -0.054(9) 0.006(8)
F8' 0.117(13) 0.125(14) 0.121(14) -0.054(10) -0.051(10) 0.010(9)
F9' 0.086(11) 0.115(13) 0.091(12) -0.024(8) -0.041(9) 0.016(9)
F10 0.088(8) 0.112(9) 0.065(7) -0.004(6) -0.010(5) 0.005(7)
F11 0.120(10) 0.133(10) 0.136(10) -0.037(8) -0.036(8) -0.033(7)
F12 0.087(8) 0.113(9) 0.110(9) -0.022(7) -0.008(6) 0.005(7)
F10' 0.080(10) 0.095(12) 0.094(11) -0.014(8) -0.021(8) -0.002(8)
F11' 0.101(12) 0.092(11) 0.121(13) -0.016(8) -0.034(9) 0.001(8)
F12' 0.108(12) 0.112(12) 0.096(12) -0.037(9) -0.009(8) 0.009(9)
F13 0.158(11) 0.179(10) 0.104(8) -0.039(7) -0.053(7) 0.037(8)
F14 0.091(7) 0.109(8) 0.101(7) 0.000(5) -0.035(5) 0.026(6)
F15 0.129(9) 0.107(8) 0.138(9) 0.011(6) -0.043(7) 0.001(7)
F13' 0.082(11) 0.072(11) 0.053(10) -0.011(7) -0.015(7) 0.006(8)
F14' 0.16(2) 0.16(2) 0.158(19) -0.056(11) -0.054(11) 0.033(10)
F15' 0.086(12) 0.102(13) 0.091(13) -0.007(8) -0.058(9) 0.001(8)
F16 0.135(6) 0.111(6) 0.166(7) -0.034(5) -0.037(6) -0.054(5)
F17 0.089(5) 0.140(6) 0.214(8) -0.077(6) -0.057(5) 0.001(5)
F18 0.146(7) 0.143(6) 0.139(7) -0.062(5) -0.065(5) -0.019(5)
N1 0.065(5) 0.048(4) 0.054(5) -0.024(4) -0.015(4) 0.011(4)
N2 0.066(5) 0.077(6) 0.063(6) -0.037(5) -0.004(4) 0.014(5)
N3 0.040(4) 0.052(4) 0.052(4) -0.023(4) -0.016(3) 0.008(3)
N4 0.050(5) 0.088(6) 0.095(7) -0.064(6) -0.029(4) 0.026(4)
O1 0.045(3) 0.059(4) 0.054(4) -0.028(3) -0.015(3) 0.012(3)
O2 0.096(6) 0.149(9) 0.169(10) -0.131(8) -0.067(6) 0.065(6)
O3 0.062(4) 0.068(4) 0.053(4) -0.030(3) -0.009(3) 0.017(3)
O4 0.082(6) 0.140(8) 0.076(6) -0.055(6) 0.001(5) 0.009(5)
O5 0.083(5) 0.081(5) 0.082(5) -0.020(4) -0.053(4) -0.004(4)
O6 0.127(8) 0.108(7) 0.074(6) -0.034(5) -0.041(6) 0.017(6)
O7 0.048(3) 0.049(3) 0.069(4) -0.018(3) -0.030(3) 0.005(3)
O8 0.051(3) 0.048(3) 0.066(4) -0.024(3) -0.029(3) 0.008(3)
O9 0.058(4) 0.062(4) 0.048(4) -0.015(3) -0.017(3) 0.007(3)
O10 0.061(4) 0.054(4) 0.070(4) -0.021(3) -0.025(3) -0.005(3)
O11 0.053(4) 0.069(4) 0.049(4) -0.013(3) -0.021(3) 0.002(3)
O12 0.052(4) 0.064(4) 0.050(4) -0.009(3) -0.010(3) -0.001(3)
Pr1 0.0379(3) 0.0430(3) 0.0395(3) -0.0162(2) -0.01458(19) 0.00362(18)

loop_
_atom_type_symbol
_atom_type_description
_atom_type_scat_dispersion_real
_atom_type_scat_dispersion_imag
_atom_type_scat_source
C C 0.0033 0.0016 'International Tables Vol C Tables 4.2.6.8 and 6.1.1.4'
H H 0.0000 0.0000 'International Tables Vol C Tables 4.2.6.8 and 6.1.1.4'
F F 0.0171 0.0103 'International Tables Vol C Tables 4.2.6.8 and 6.1.1.4'
N N 0.0061 0.0033 'International Tables Vol C Tables 4.2.6.8 and 6.1.1.4'
O O 0.0106 0.0060 'International Tables Vol C Tables 4.2.6.8 and 6.1.1.4'
Pr Pr -0.2180 2.8214 'International Tables Vol C Tables 4.2.6.8 and 6.1.1.4'

loop_
_geom_angle_atom_site_label_1
_geom_angle_atom_site_label_2
_geom_angle_atom_site_label_3
_geom_angle
F1 C1 F2 106.2(9)
F1 C1 F3 105.0(9)
F2 C1 F3 106.9(8)
F1 C1 C7 113.7(8)
F2 C1 C7 114.0(8)
F3 C1 C7 110.5(8)
F4 C2 F6 107.2(9)
F4 C2 F5 105.3(9)
F6 C2 F5 106.6(8)
F4 C2 C9 115.0(8)
F6 C2 C9 112.4(8)
F5 C2 C9 109.8(9)
F7 C3 F8' 130.0(14)
F7 C3 F8 110.0(8)
F8' C3 F8 65.1(11)
F7 C3 F9 107.4(8)
F8' C3 F9 41.0(11)
F8 C3 F9 104.7(8)
F7 C3 F9' 36.9(10)
F8' C3 F9' 106.0(10)
F8 C3 F9' 130.9(13)
F9 C3 F9' 72.3(11)
F7 C3 F7' 70.5(11)
F8' C3 F7' 106.1(9)
F8 C3 F7' 44.7(10)
F9 C3 F7' 137.0(12)
F9' C3 F7' 103.9(9)
F7 C3 C10 110.2(9)
F8' C3 C10 117.1(14)
F8 C3 C10 113.4(9)
F9 C3 C10 110.9(8)
F9' C3 C10 113.0(12)
F7' C3 C10 109.7(12)
F11 C4 F12 109.4(9)
F11 C4 F12' 127.8(14)
F12 C4 F12' 74.3(11)
F11 C4 F10' 72.5(10)
F12 C4 F10' 39.1(9)
F12' C4 F10' 107.0(9)
F11 C4 F10 106.7(9)
F12 C4 F10 105.5(8)
F12' C4 F10 33.0(10)
F10' C4 F10 129.6(13)
F11 C4 F11' 34.7(9)
F12 C4 F11' 135.3(13)
F12' C4 F11' 106.2(9)
F10' C4 F11' 104.8(9)
F10 C4 F11' 76.6(11)
F11 C4 C12 109.5(10)
F12 C4 C12 111.2(10)
F12' C4 C12 117.3(13)
F10' C4 C12 112.9(11)
F10 C4 C12 114.3(9)
F11' C4 C12 107.8(12)
F13 C5 F14' 133.8(17)
F13 C5 F15 108.5(9)
F14' C5 F15 67.5(12)
F13 C5 F14 107.2(9)
F14' C5 F14 40.8(13)
F15 C5 F14 105.1(8)
F13 C5 F15' 38.2(10)
F14' C5 F15' 106.9(10)
F15 C5 F15' 129.7(14)
F14 C5 F15' 70.9(12)
F13 C5 F13' 70.2(10)
F14' C5 F13' 106.6(10)
F15 C5 F13' 42.2(9)
F14 C5 F13' 133.8(13)
F15' C5 F13' 103.7(9)
F13 C5 C13 111.3(10)
F14' C5 C13 112.1(17)
F15 C5 C13 112.9(10)
F14 C5 C13 111.5(9)
F15' C5 C13 114.9(12)
F13' C5 C13 112.0(12)
F17 C6 F18 106.2(14)
F17 C6 F16 108.6(12)
F18 C6 F16 105.9(12)
F17 C6 C15 110.9(11)
F18 C6 C15 112.8(11)
F16 C6 C15 112.1(12)
O8 C7 C8 128.1(8)
O8 C7 C1 114.1(8)
C8 C7 C1 117.8(8)
C7 C8 C9 121.4(8)
C7 C8 H8 119.3
C9 C8 H8 119.3
O7 C9 C8 128.1(8)
O7 C9 C2 114.4(8)
C8 C9 C2 117.5(8)
O11 C10 C11 127.6(9)
O11 C10 C3 113.4(9)
C11 C10 C3 118.8(9)
C10 C11 C12 122.9(9)
C10 C11 H11 118.5
C12 C11 H11 118.5
O12 C12 C11 127.9(9)
O12 C12 C4 116.5(9)
C11 C12 C4 115.5(9)
O9 C13 C14 129.3(10)
O9 C13 C5 113.0(9)
C14 C13 C5 117.7(9)
C13 C14 C15 121.0(9)
C13 C14 H14 119.5
C15 C14 H14 119.5
O10 C15 C14 128.4(10)
O10 C15 C6 111.4(10)
C14 C15 C6 120.2(10)
C17 C16 H16A 109.5
C17 C16 H16B 109.5
H16A C16 H16B 109.5
C17 C16 H16C 109.5
H16A C16 H16C 109.5
H16B C16 H16C 109.5
N3 C17 C18 107.6(9)
N3 C17 C20 102.2(7)
C18 C17 C20 112.9(10)
N3 C17 C16 105.6(9)
C18 C17 C16 114.9(12)
C20 C17 C16 112.4(10)
C17 C18 H18A 109.5
C17 C18 H18B 109.5
H18A C18 H18B 109.5
C17 C18 H18C 109.5
H18A C18 H18C 109.5
H18B C18 H18C 109.5
C20 C19 H19A 109.5
C20 C19 H19B 109.5
H19A C19 H19B 109.5
C20 C19 H19C 109.5
H19A C19 H19C 109.5
H19B C19 H19C 109.5
C19 C20 N4 107.3(11)
C19 C20 C17 118.6(11)
N4 C20 C17 102.0(7)
C19 C20 C21 108.3(12)
N4 C20 C21 106.1(10)
C17 C20 C21 113.4(11)
C20 C21 H21A 109.5
C20 C21 H21B 109.5
H21A C21 H21B 109.5
C20 C21 H21C 109.5
H21A C21 H21C 109.5
H21B C21 H21C 109.5
N3 C22 N4 106.7(7)
N3 C22 C23 127.9(8)
N4 C22 C23 125.4(8)
C24 C23 C28 118.7(8)
C24 C23 C22 121.4(8)
C28 C23 C22 119.8(8)
C25 C24 C23 120.9(8)
C25 C24 H24 119.6
C23 C24 H24 119.6
C24 C25 C26 118.6(9)
C24 C25 H25 120.7
C26 C25 H25 120.7
C27 C26 O5 116.2(9)
C27 C26 C25 121.0(8)
O5 C26 C25 122.8(9)
C26 C27 C28 121.2(9)
C26 C27 H27 119.4
C28 C27 H27 119.4
C27 C28 C23 119.6(9)
C27 C28 H28 120.2
C23 C28 H28 120.2
O5 C29 C30 109.0(8)
O5 C29 H29A 109.9
C30 C29 H29A 109.9
O5 C29 H29B 109.9
C30 C29 H29B 109.9
H29A C29 H29B 108.3
C31 C30 C35 120.0
C31 C30 C29 118.5(7)
C35 C30 C29 121.5(7)
C30 C31 C32 120.0
C30 C31 H31 120.0
C32 C31 H31 120.0
C33 C32 C31 120.0
C33 C32 H32 120.0
C31 C32 H32 120.0
C32 C33 C34 120.0
C32 C33 H33 120.0
C34 C33 H33 120.0
C33 C34 C35 120.0
C33 C34 H34 120.0
C35 C34 H34 120.0
C34 C35 C30 120.0
C34 C35 H35 120.0
C30 C35 H35 120.0
C37 C36 H36A 109.5
C37 C36 H36B 109.5
H36A C36 H36B 109.5
C37 C36 H36C 109.5
H36A C36 H36C 109.5
H36B C36 H36C 109.5
N1 C37 C36 109.6(8)
N1 C37 C38 105.3(9)
C36 C37 C38 110.5(10)
N1 C37 C40 100.3(8)
C36 C37 C40 117.1(10)
C38 C37 C40 112.8(9)
C37 C38 H38A 109.5
C37 C38 H38B 109.5
H38A C38 H38B 109.5
C37 C38 H38C 109.5
H38A C38 H38C 109.5
H38B C38 H38C 109.5
C40 C39 H39A 109.5
C40 C39 H39B 109.5
H39A C39 H39B 109.5
C40 C39 H39C 109.5
H39A C39 H39C 109.5
H39B C39 H39C 109.5
N2 C40 C41 112.1(10)
N2 C40 C39 106.7(10)
C41 C40 C39 109.4(11)
N2 C40 C37 99.5(8)
C41 C40 C37 116.2(10)
C39 C40 C37 112.3(10)
C40 C41 H41A 109.5
C40 C41 H41B 109.5
H41A C41 H41B 109.5
C40 C41 H41C 109.5
H41A C41 H41C 109.5
H41B C41 H41C 109.5
N1 C42 N2 107.7(9)
N1 C42 C43 125.9(9)
N2 C42 C43 126.5(9)
C44 C43 C48 118.1(11)
C44 C43 C42 121.6(9)
C48 C43 C42 120.3(10)
C45 C44 C43 120.5(10)
C45 C44 H44 119.7
C43 C44 H44 119.7
C46 C45 C44 120.1(11)
C46 C45 H45 120.0
C44 C45 H45 120.0
C45 C46 O6 113.9(12)
C45 C46 C47 119.7(11)
O6 C46 C47 126.3(11)
C48 C47 C46 121.3(11)
C48 C47 H47 119.4
C46 C47 H47 119.4
C47 C48 C43 120.2(11)
C47 C48 H48 119.9
C43 C48 H48 119.9
O6 C49 C50 111.9(12)
O6 C49 H49A 109.2
C50 C49 H49A 109.2
O6 C49 H49B 109.2
C50 C49 H49B 109.2
H49A C49 H49B 107.9
C51 C50 C55 120.0
C51 C50 C49 122.2(11)
C55 C50 C49 117.4(11)
C50 C51 C52 120.0
C50 C51 H51 120.0
C52 C51 H51 120.0
C53 C52 C51 120.0
C53 C52 H52 120.0
C51 C52 H52 120.0
C54 C53 C52 120.0
C54 C53 H53 120.0
C52 C53 H53 120.0
C53 C54 C55 120.0
C53 C54 H54 120.0
C55 C54 H54 120.0
C54 C55 C50 120.0
C54 C55 H55 120.0
C50 C55 H55 120.0
O3 N1 C42 126.8(8)
O3 N1 C37 119.9(8)
C42 N1 C37 112.4(8)
O4 N2 C42 124.3(10)
O4 N2 C40 122.5(9)
C42 N2 C40 112.8(8)
O1 N3 C22 126.3(7)
O1 N3 C17 119.3(7)
C22 N3 C17 114.3(7)
O2 N4 C22 124.2(8)
O2 N4 C20 121.0(8)
C22 N4 C20 114.7(8)
N3 O1 Pr1 144.2(5)
N1 O3 Pr1 142.6(6)
C26 O5 C29 120.2(8)
C49 O6 C46 118.2(11)
C9 O7 Pr1 135.6(5)
C7 O8 Pr1 137.2(6)
C13 O9 Pr1 134.9(6)
C15 O10 Pr1 136.2(7)
C10 O11 Pr1 136.5(6)
C12 O12 Pr1 134.6(6)
O8 Pr1 O1 97.6(2)
O8 Pr1 O3 86.0(2)
O1 Pr1 O3 142.7(2)
O8 Pr1 O11 142.8(2)
O1 Pr1 O11 91.4(2)
O3 Pr1 O11 108.0(2)
O8 Pr1 O10 146.0(2)
O1 Pr1 O10 76.2(2)
O3 Pr1 O10 80.4(2)
O11 Pr1 O10 71.2(2)
O8 Pr1 O9 76.7(2)
O1 Pr1 O9 73.8(2)
O3 Pr1 O9 71.0(2)
O11 Pr1 O9 140.2(2)
O10 Pr1 O9 69.4(2)
O8 Pr1 O7 69.48(19)
O1 Pr1 O7 72.3(2)
O3 Pr1 O7 141.3(2)
O11 Pr1 O7 79.3(2)
O10 Pr1 O7 135.7(2)
O9 Pr1 O7 127.4(2)
O8 Pr1 O12 82.0(2)
O1 Pr1 O12 143.4(2)
O3 Pr1 O12 73.8(2)
O11 Pr1 O12 69.9(2)
O10 Pr1 O12 122.9(2)
O9 Pr1 O12 139.7(2)
O7 Pr1 O12 73.5(2)

loop_
_geom_bond_atom_site_label_1
_geom_bond_atom_site_label_2
_geom_bond_distance
C1 F1 1.314(12)
C1 F2 1.320(11)
C1 F3 1.341(12)
C1 C7 1.522(12)
C2 F4 1.315(12)
C2 F6 1.319(12)
C2 F5 1.346(13)
C2 C9 1.515(13)
C3 F7 1.304(9)
C3 F8' 1.315(10)
C3 F8 1.320(8)
C3 F9 1.336(9)
C3 F9' 1.340(10)
C3 F7' 1.354(9)
C3 C10 1.537(13)
C4 F11 1.314(9)
C4 F12 1.325(9)
C4 F12' 1.325(9)
C4 F10' 1.335(9)
C4 F10 1.337(9)
C4 F11' 1.339(9)
C4 C12 1.529(13)
C5 F13 1.316(9)
C5 F14' 1.319(10)
C5 F15 1.330(9)
C5 F14 1.332(9)
C5 F15' 1.340(10)
C5 F13' 1.341(9)
C5 C13 1.516(14)
C6 F17 1.291(16)
C6 F18 1.309(16)
C6 F16 1.330(15)
C6 C15 1.563(16)
C7 O8 1.253(10)
C7 C8 1.376(12)
C8 C9 1.385(12)
C8 H8 0.9300
C9 O7 1.232(10)
C10 O11 1.232(11)
C10 C11 1.375(15)
C11 C12 1.378(15)
C11 H11 0.9300
C12 O12 1.226(12)
C13 O9 1.265(12)
C13 C14 1.347(15)
C14 C15 1.391(15)
C14 H14 0.9300
C15 O10 1.246(12)
C16 C17 1.544(18)
C16 H16A 0.9600
C16 H16B 0.9600
C16 H16C 0.9600
C17 N3 1.503(11)
C17 C18 1.513(17)
C17 C20 1.528(14)
C18 H18A 0.9600
C18 H18B 0.9600
C18 H18C 0.9600
C19 C20 1.446(17)
C19 H19A 0.9600
C19 H19B 0.9600
C19 H19C 0.9600
C20 N4 1.471(13)
C20 C21 1.539(19)
C21 H21A 0.9600
C21 H21B 0.9600
C21 H21C 0.9600
C22 N3 1.319(11)
C22 N4 1.365(11)
C22 C23 1.438(12)
C23 C24 1.392(12)
C23 C28 1.412(13)
C24 C25 1.382(12)
C24 H24 0.9300
C25 C26 1.407(13)
C25 H25 0.9300
C26 C27 1.343(14)
C26 O5 1.360(11)
C27 C28 1.378(13)
C27 H27 0.9300
C28 H28 0.9300
C29 O5 1.399(13)
C29 C30 1.505(12)
C29 H29A 0.9700
C29 H29B 0.9700
C30 C31 1.3900
C30 C35 1.3900
C31 C32 1.3900
C31 H31 0.9300
C32 C33 1.3900
C32 H32 0.9300
C33 C34 1.3900
C33 H33 0.9300
C34 C35 1.3900
C34 H34 0.9300
C35 H35 0.9300
C36 C37 1.505(15)
C36 H36A 0.9600
C36 H36B 0.9600
C36 H36C 0.9600
C37 N1 1.503(12)
C37 C38 1.537(16)
C37 C40 1.554(15)
C38 H38A 0.9600
C38 H38B 0.9600
C38 H38C 0.9600
C39 C40 1.506(16)
C39 H39A 0.9600
C39 H39B 0.9600
C39 H39C 0.9600
C40 N2 1.482(14)
C40 C41 1.496(15)
C41 H41A 0.9600
C41 H41B 0.9600
C41 H41C 0.9600
C42 N1 1.321(12)
C42 N2 1.358(13)
C42 C43 1.453(15)
C43 C44 1.392(14)
C43 C48 1.399(15)
C44 C45 1.383(15)
C44 H44 0.9300
C45 C46 1.366(16)
C45 H45 0.9300
C46 O6 1.369(14)
C46 C47 1.373(16)
C47 C48 1.358(17)
C47 H47 0.9300
C48 H48 0.9300
C49 O6 1.326(16)
C49 C50 1.536(16)
C49 H49A 0.9700
C49 H49B 0.9700
C50 C51 1.3900
C50 C55 1.3900
C51 C52 1.3900
C51 H51 0.9300
C52 C53 1.3900
C52 H52 0.9300
C53 C54 1.3900
C53 H53 0.9300
C54 C55 1.3900
C54 H54 0.9300
C55 H55 0.9300
N1 O3 1.306(9)
N2 O4 1.276(11)
N3 O1 1.305(9)
N4 O2 1.290(10)
O1 Pr1 2.420(6)
O3 Pr1 2.420(6)
O7 Pr1 2.479(6)
O8 Pr1 2.410(6)
O9 Pr1 2.457(6)
O10 Pr1 2.451(6)
O11 Pr1 2.432(6)
O12 Pr1 2.479(6)
